data_1557984
loop_
_publ_author_name
'Gonz\'alez-Lainez, Miguel'
'Jim\'enez, M. Victoria'
'Passarelli, Vincenzo'
'P\'erez-Torrente, Jes\'us J.'

_publ_section_title
;
 Effective N-methylation of nitroarenes with methanol catalyzed by a
 functionalized NHC-based iridium catalyst: a green approach to N-methyl
 amines
;
_journal_issue 10
_journal_name_full 'Catalysis Science &amp; Technology'
_journal_page_first 3458
_journal_page_last 3467
_journal_paper_doi 10.1039/D0CY00707B
_journal_volume 10
_journal_year 2020
_chemical_formula_moiety 'C17 H21 Br Ir N3 O3'
_chemical_formula_sum 'C17 H21 Br Ir N3 O3'
_chemical_formula_weight 587.48
_space_group_crystal_system triclinic
_space_group_IT_number 2
_space_group_name_Hall '-P 1'
_space_group_name_H-M_alt 'P -1'
_atom_sites_solution_hydrogens geom
_atom_sites_solution_primary heavy
_atom_sites_solution_secondary difmap
_audit_creation_method SHELXL-2014/7
_audit_update_record
;
2019-07-23 deposited with the CCDC.	2020-05-01 downloaded from the CCDC.
;
_cell_angle_alpha 99.1570(10)
_cell_angle_beta 110.946(2)
_cell_angle_gamma 114.3940(10)
_cell_formula_units_Z 2
_cell_length_a 9.2294(9)
_cell_length_b 11.1211(11)
_cell_length_c 11.8920(19)
_cell_measurement_reflns_used 7571
_cell_measurement_temperature 100(2)
_cell_measurement_theta_max 28.267
_cell_measurement_theta_min 2.335
_cell_volume 968.3(2)
_computing_cell_refinement 'SAINT+ in APEX2 (Bruker AXS,2008)'
_computing_data_collection 'SMART in APEX2 (Bruker AXS,2008)'
_computing_data_reduction 'SAINT+ in APEX2 (Bruker AXS,2008)'
_computing_molecular_graphics 'XP program, SHELXTL v6.12, Bruker2000'
_computing_publication_material 'XCIF program, PLATON(Spek, 1998)'
_computing_structure_refinement 'SHELXL-2014/7 (Sheldrick, 2014)'
_computing_structure_solution 'SHELXS-2013 (Sheldrick, 2008)'
_diffrn_ambient_temperature 100(2)
_diffrn_detector_area_resol_mean 8.26
_diffrn_measured_fraction_theta_full 0.998
_diffrn_measured_fraction_theta_max 0.994
_diffrn_measurement_device_type 'Bruker APEX DUO system'
_diffrn_measurement_method '\w and \f rotations with narrow frames'
_diffrn_radiation_monochromator graphite
_diffrn_radiation_source 'fine-focus sealed tube'
_diffrn_radiation_type MoK\a
_diffrn_radiation_wavelength 0.71073
_diffrn_reflns_av_R_equivalents 0.0210
_diffrn_reflns_av_unetI/netI 0.0220
_diffrn_reflns_Laue_measured_fraction_full 0.998
_diffrn_reflns_Laue_measured_fraction_max 0.994
_diffrn_reflns_limit_h_max 11
_diffrn_reflns_limit_h_min -11
_diffrn_reflns_limit_k_max 13
_diffrn_reflns_limit_k_min -13
_diffrn_reflns_limit_l_max 14
_diffrn_reflns_limit_l_min -14
_diffrn_reflns_number 11641
_diffrn_reflns_point_group_measured_fraction_full 0.998
_diffrn_reflns_point_group_measured_fraction_max 0.994
_diffrn_reflns_theta_full 25.000
_diffrn_reflns_theta_max 26.368
_diffrn_reflns_theta_min 1.966
_exptl_absorpt_coefficient_mu 8.978
_exptl_absorpt_correction_T_max 0.1695
_exptl_absorpt_correction_T_min 0.1208
_exptl_absorpt_correction_type multi-scan
_exptl_absorpt_process_details
; 
 Multi-scan correction included in APEX2 package (Bruker AXS, 2008)
;
_exptl_crystal_colour yellow
_exptl_crystal_density_diffrn 2.015
_exptl_crystal_description prism
_exptl_crystal_F_000 560
_exptl_crystal_size_max 0.250
_exptl_crystal_size_mid 0.200
_exptl_crystal_size_min 0.180
_refine_diff_density_max 2.507
_refine_diff_density_min -2.000
_refine_diff_density_rms 0.137
_refine_ls_extinction_method none
_refine_ls_goodness_of_fit_ref 1.061
_refine_ls_hydrogen_treatment constr
_refine_ls_matrix_type full
_refine_ls_number_parameters 230
_refine_ls_number_reflns 3938
_refine_ls_number_restraints 31
_refine_ls_restrained_S_all 1.061
_refine_ls_R_factor_all 0.0313
_refine_ls_R_factor_gt 0.0290
_refine_ls_shift/su_max 0.001
_refine_ls_shift/su_mean 0.000
_refine_ls_structure_factor_coef Fsqd
_refine_ls_weighting_details 'w=1/[\s^2^(Fo^2^)+(0.0311P)^2^+5.1495P] where P=(Fo^2^+2Fc^2^)/3'
_refine_ls_weighting_scheme calc
_refine_ls_wR_factor_gt 0.0727
_refine_ls_wR_factor_ref 0.0740
_reflns_Friedel_coverage 0.000
_reflns_number_gt 3700
_reflns_number_total 3938
_reflns_threshold_expression 'I > 2\s(I)'
_cod_data_source_file d0cy00707b2.cif
_cod_data_source_block cmpd_4_VPX142
_cod_depositor_comments
;Adding full bibliography for 1557983--1557984.cif.

 Adding full bibliography for 1557983--1557984.cif.
;
_cod_database_code 1557984
_shelx_shelxl_version_number 2014/7
_shelx_space_group_comment
;
The symmetry employed for this shelxl refinement is uniquely defined
by the following loop, which should always be used as a source of
symmetry information in preference to the above space-group names.
They are only intended as comments.
;

loop_
_space_group_symop_operation_xyz
'x, y, z'
'-x, -y, -z'

loop_
_atom_site_label
_atom_site_type_symbol
_atom_site_fract_x
_atom_site_fract_y
_atom_site_fract_z
_atom_site_U_iso_or_equiv
_atom_site_adp_type
_atom_site_occupancy
_atom_site_site_symmetry_order
_atom_site_calc_flag
_atom_site_refinement_flags_posn
_atom_site_refinement_flags_adp
_atom_site_refinement_flags_occupancy
_atom_site_disorder_assembly
_atom_site_disorder_group
C6A C 0.9120(18) -0.3305(12) 0.6537(12) 0.027(4) Uiso 0.401(16) 1 d D . P A 1
C7A C 0.7091(16) -0.4241(16) 0.6077(15) 0.043(4) Uiso 0.401(16) 1 d D . P A 1
H7A1 H 0.6877 -0.4238 0.6827 0.065 Uiso 0.401(16) 1 calc R U P A 1
H7A2 H 0.6672 -0.5211 0.5568 0.065 Uiso 0.401(16) 1 calc R U P A 1
H7A3 H 0.6431 -0.3870 0.5542 0.065 Uiso 0.401(16) 1 calc R U P A 1
C8A C 0.941(2) -0.319(2) 0.5377(15) 0.056(5) Uiso 0.401(16) 1 d D . P A 1
H8A1 H 0.8675 -0.2842 0.4882 0.085 Uiso 0.401(16) 1 calc R U P A 1
H8A2 H 0.9052 -0.4126 0.4831 0.085 Uiso 0.401(16) 1 calc R U P A 1
H8A3 H 1.0685 -0.2532 0.5666 0.085 Uiso 0.401(16) 1 calc R U P A 1
C9A C 1.0068(16) -0.4016(15) 0.7236(13) 0.025(3) Uiso 0.401(16) 1 d D . P A 1
H9A1 H 1.1314 -0.3561 0.7378 0.037 Uiso 0.401(16) 1 calc R U P A 1
H9A2 H 0.9430 -0.5022 0.6709 0.037 Uiso 0.401(16) 1 calc R U P A 1
H9A3 H 1.0067 -0.3919 0.8070 0.037 Uiso 0.401(16) 1 calc R U P A 1
C6B C 0.8825(14) -0.3404(9) 0.6607(9) 0.029(3) Uiso 0.599(16) 1 d D . P A 2
C7B C 0.7252(14) -0.4319(12) 0.6793(11) 0.047(3) Uiso 0.599(16) 1 d D . P A 2
H7B1 H 0.7656 -0.4160 0.7714 0.071 Uiso 0.599(16) 1 calc R U P A 2
H7B2 H 0.6762 -0.5317 0.6317 0.071 Uiso 0.599(16) 1 calc R U P A 2
H7B3 H 0.6314 -0.4075 0.6471 0.071 Uiso 0.599(16) 1 calc R U P A 2
C8B C 0.8192(15) -0.3536(12) 0.5194(9) 0.044(3) Uiso 0.599(16) 1 d D . P A 2
H8B1 H 0.7191 -0.3354 0.4906 0.067 Uiso 0.599(16) 1 calc R U P A 2
H8B2 H 0.7787 -0.4493 0.4663 0.067 Uiso 0.599(16) 1 calc R U P A 2
H8B3 H 0.9191 -0.2844 0.5107 0.067 Uiso 0.599(16) 1 calc R U P A 2
C9B C 1.0230(17) -0.3869(17) 0.6959(14) 0.061(4) Uiso 0.599(16) 1 d D . P A 2
H9B1 H 1.1180 -0.3320 0.6754 0.092 Uiso 0.599(16) 1 calc R U P A 2
H9B2 H 0.9646 -0.4878 0.6465 0.092 Uiso 0.599(16) 1 calc R U P A 2
H9B3 H 1.0759 -0.3705 0.7884 0.092 Uiso 0.599(16) 1 calc R U P A 2
C1 C 0.8942(7) -0.1078(5) 0.7301(5) 0.0283(10) Uani 1 1 d . . . . .
C4 C 1.1616(8) 0.0113(6) 0.9120(5) 0.0391(13) Uani 1 1 d . . . . .
H4 H 1.2621 0.0843 0.9900 0.047 Uiso 1 1 calc R U . . .
C3 C 1.1375(7) -0.1153(6) 0.8576(5) 0.0359(12) Uani 1 1 d . . . . .
H3 H 1.2177 -0.1487 0.8896 0.043 Uiso 1 1 calc R U . . .
C10 C 0.9825(8) 0.1328(6) 0.8639(6) 0.0362(12) Uani 1 1 d . . . . .
H10A H 0.9813 0.1460 0.9478 0.043 Uiso 1 1 calc R U . . .
H10B H 0.8620 0.1069 0.7973 0.043 Uiso 1 1 calc R U . . .
C11 C 1.1209(7) 0.2711(5) 0.8709(5) 0.0281(10) Uani 1 1 d . . . . .
C13 C 1.2621(7) 0.5126(6) 0.9612(5) 0.0287(11) Uani 1 1 d . . . . .
C14 C 1.3531(7) 0.5316(6) 0.8885(5) 0.0303(11) Uani 1 1 d . . . . .
H14 H 1.4332 0.6239 0.8962 0.036 Uiso 1 1 calc R U . . .
C15 C 1.3240(7) 0.4124(6) 0.8042(5) 0.0313(11) Uani 1 1 d . . . . .
H15 H 1.3844 0.4216 0.7533 0.038 Uiso 1 1 calc R U . . .
C16 C 1.2058(7) 0.2798(6) 0.7953(5) 0.0302(11) Uani 1 1 d . . . . .
H16 H 1.1836 0.1966 0.7383 0.036 Uiso 1 1 calc R U . . .
C17 C 1.2892(8) 0.6352(6) 1.0578(6) 0.0343(12) Uani 1 1 d . . . . .
H17A H 1.1708 0.6208 1.0461 0.041 Uiso 1 1 calc R U . . .
H17B H 1.3580 0.6413 1.1464 0.041 Uiso 1 1 calc R U . . .
C19 C 1.4440(8) 0.8835(6) 1.1441(6) 0.0424(14) Uani 1 1 d . . . . .
H19A H 1.3398 0.8793 1.1515 0.064 Uiso 1 1 calc R U . . .
H19B H 1.5058 0.9692 1.1278 0.064 Uiso 1 1 calc R U . . .
H19C H 1.5273 0.8855 1.2246 0.064 Uiso 1 1 calc R U . . .
C20 C 0.7584(8) -0.0644(7) 0.4958(6) 0.0379(13) Uani 1 1 d . . . . .
C22 C 0.4193(8) -0.1847(6) 0.4701(6) 0.0393(13) Uani 1 1 d . . . . .
N5 N 1.0134(6) 0.0157(5) 0.8336(4) 0.0313(10) Uani 1 1 d D . . . .
N2 N 0.9726(6) -0.1884(5) 0.7452(4) 0.0297(9) Uani 1 1 d . . . . .
N12 N 1.1476(6) 0.3852(5) 0.9535(4) 0.0272(9) Uani 1 1 d . . . . .
O18 O 1.3851(6) 0.7629(4) 1.0408(4) 0.0427(10) Uani 1 1 d . . . . .
O21 O 0.8206(6) -0.0143(5) 0.4424(4) 0.0458(10) Uani 1 1 d . . . . .
O23 O 0.2813(6) -0.2126(5) 0.3963(5) 0.0562(13) Uani 1 1 d . . . . .
Br Br 0.51080(9) -0.23075(7) 0.72700(6) 0.04674(16) Uani 1 1 d . . . . .
Ir Ir 0.64928(3) -0.14476(2) 0.59172(2) 0.02895(8) Uani 1 1 d . . . . .

loop_
_atom_site_aniso_label
_atom_site_aniso_U_11
_atom_site_aniso_U_22
_atom_site_aniso_U_33
_atom_site_aniso_U_23
_atom_site_aniso_U_13
_atom_site_aniso_U_12
C1 0.031(3) 0.023(2) 0.025(2) 0.007(2) 0.014(2) 0.010(2)
C4 0.032(3) 0.034(3) 0.026(3) 0.008(2) 0.006(2) 0.003(2)
C3 0.025(3) 0.036(3) 0.029(3) 0.013(2) 0.004(2) 0.008(2)
C10 0.033(3) 0.028(3) 0.036(3) 0.002(2) 0.020(2) 0.007(2)
C11 0.025(2) 0.028(3) 0.026(2) 0.007(2) 0.010(2) 0.011(2)
C13 0.025(2) 0.033(3) 0.027(2) 0.011(2) 0.007(2) 0.017(2)
C14 0.030(3) 0.032(3) 0.032(3) 0.020(2) 0.014(2) 0.017(2)
C15 0.033(3) 0.043(3) 0.030(3) 0.021(2) 0.018(2) 0.025(2)
C16 0.032(3) 0.034(3) 0.023(2) 0.008(2) 0.013(2) 0.017(2)
C17 0.035(3) 0.030(3) 0.038(3) 0.011(2) 0.016(2) 0.018(2)
C19 0.033(3) 0.031(3) 0.048(3) 0.002(3) 0.013(3) 0.015(3)
C20 0.032(3) 0.042(3) 0.030(3) 0.004(3) 0.000(2) 0.025(3)
C22 0.037(3) 0.024(3) 0.050(3) 0.012(2) 0.015(3) 0.015(2)
N5 0.032(2) 0.023(2) 0.030(2) 0.0057(18) 0.0162(19) 0.0065(18)
N2 0.028(2) 0.026(2) 0.025(2) 0.0068(17) 0.0085(18) 0.0087(18)
N12 0.024(2) 0.029(2) 0.025(2) 0.0057(17) 0.0103(17) 0.0128(18)
O18 0.052(3) 0.025(2) 0.046(2) 0.0108(18) 0.022(2) 0.0174(19)
O21 0.041(2) 0.061(3) 0.042(2) 0.024(2) 0.020(2) 0.029(2)
O23 0.033(2) 0.040(2) 0.074(3) 0.019(2) 0.006(2) 0.018(2)
Br 0.0450(3) 0.0362(3) 0.0476(3) 0.0119(3) 0.0247(3) 0.0099(3)
Ir 0.02744(12) 0.02133(11) 0.03095(12) 0.00564(8) 0.01044(9) 0.01066(8)

loop_
_atom_type_symbol
_atom_type_description
_atom_type_scat_dispersion_real
_atom_type_scat_dispersion_imag
_atom_type_scat_source
C C 0.0033 0.0016 'International Tables Vol C Tables 4.2.6.8 and 6.1.1.4'
H H 0.0000 0.0000 'International Tables Vol C Tables 4.2.6.8 and 6.1.1.4'
N N 0.0061 0.0033 'International Tables Vol C Tables 4.2.6.8 and 6.1.1.4'
O O 0.0106 0.0060 'International Tables Vol C Tables 4.2.6.8 and 6.1.1.4'
Br Br -0.2901 2.4595 'International Tables Vol C Tables 4.2.6.8 and 6.1.1.4'
Ir Ir -1.4442 7.9887 'International Tables Vol C Tables 4.2.6.8 and 6.1.1.4'

loop_
_geom_angle_atom_site_label_1
_geom_angle_atom_site_label_2
_geom_angle_atom_site_label_3
_geom_angle
_geom_angle_site_symmetry_1
_geom_angle_site_symmetry_3
_geom_angle_publ_flag
C8A C6A N2 112.1(11) . . ?
C8A C6A C9A 110.5(10) . . ?
N2 C6A C9A 110.8(9) . . ?
C8A C6A C7A 108.9(10) . . ?
N2 C6A C7A 106.8(10) . . ?
C9A C6A C7A 107.6(9) . . ?
C6A C7A H7A1 109.5 . . ?
C6A C7A H7A2 109.5 . . ?
H7A1 C7A H7A2 109.5 . . ?
C6A C7A H7A3 109.5 . . ?
H7A1 C7A H7A3 109.5 . . ?
H7A2 C7A H7A3 109.5 . . ?
C6A C8A H8A1 109.5 . . ?
C6A C8A H8A2 109.5 . . ?
H8A1 C8A H8A2 109.5 . . ?
C6A C8A H8A3 109.5 . . ?
H8A1 C8A H8A3 109.5 . . ?
H8A2 C8A H8A3 109.5 . . ?
C6A C9A H9A1 109.5 . . ?
C6A C9A H9A2 109.5 . . ?
H9A1 C9A H9A2 109.5 . . ?
C6A C9A H9A3 109.5 . . ?
H9A1 C9A H9A3 109.5 . . ?
H9A2 C9A H9A3 109.5 . . ?
N2 C6B C7B 110.2(8) . . ?
N2 C6B C8B 109.8(7) . . ?
C7B C6B C8B 110.3(8) . . ?
N2 C6B C9B 108.3(9) . . ?
C7B C6B C9B 111.0(8) . . ?
C8B C6B C9B 107.2(8) . . ?
C6B C7B H7B1 109.5 . . ?
C6B C7B H7B2 109.5 . . ?
H7B1 C7B H7B2 109.5 . . ?
C6B C7B H7B3 109.5 . . ?
H7B1 C7B H7B3 109.5 . . ?
H7B2 C7B H7B3 109.5 . . ?
C6B C8B H8B1 109.5 . . ?
C6B C8B H8B2 109.5 . . ?
H8B1 C8B H8B2 109.5 . . ?
C6B C8B H8B3 109.5 . . ?
H8B1 C8B H8B3 109.5 . . ?
H8B2 C8B H8B3 109.5 . . ?
C6B C9B H9B1 109.5 . . ?
C6B C9B H9B2 109.5 . . ?
H9B1 C9B H9B2 109.5 . . ?
C6B C9B H9B3 109.5 . . ?
H9B1 C9B H9B3 109.5 . . ?
H9B2 C9B H9B3 109.5 . . ?
N2 C1 N5 104.7(4) . . ?
N2 C1 Ir 132.8(4) . . ?
N5 C1 Ir 122.5(4) . . ?
C3 C4 N5 107.2(5) . . ?
C3 C4 H4 126.4 . . ?
N5 C4 H4 126.4 . . ?
C4 C3 N2 107.1(5) . . ?
C4 C3 H3 126.5 . . ?
N2 C3 H3 126.5 . . ?
N5 C10 C11 114.2(4) . . ?
N5 C10 H10A 108.7 . . ?
C11 C10 H10A 108.7 . . ?
N5 C10 H10B 108.7 . . ?
C11 C10 H10B 108.7 . . ?
H10A C10 H10B 107.6 . . ?
N12 C11 C16 123.3(5) . . ?
N12 C11 C10 113.5(4) . . ?
C16 C11 C10 123.1(5) . . ?
N12 C13 C14 123.2(5) . . ?
N12 C13 C17 114.7(5) . . ?
C14 C13 C17 122.1(5) . . ?
C15 C14 C13 118.2(5) . . ?
C15 C14 H14 120.9 . . ?
C13 C14 H14 120.9 . . ?
C16 C15 C14 119.2(5) . . ?
C16 C15 H15 120.4 . . ?
C14 C15 H15 120.4 . . ?
C11 C16 C15 118.6(5) . . ?
C11 C16 H16 120.7 . . ?
C15 C16 H16 120.7 . . ?
O18 C17 C13 109.7(5) . . ?
O18 C17 H17A 109.7 . . ?
C13 C17 H17A 109.7 . . ?
O18 C17 H17B 109.7 . . ?
C13 C17 H17B 109.7 . . ?
H17A C17 H17B 108.2 . . ?
O18 C19 H19A 109.5 . . ?
O18 C19 H19B 109.5 . . ?
H19A C19 H19B 109.5 . . ?
O18 C19 H19C 109.5 . . ?
H19A C19 H19C 109.5 . . ?
H19B C19 H19C 109.5 . . ?
O21 C20 Ir 177.5(6) . . ?
O23 C22 Ir 177.9(5) . . ?
C1 N5 C4 110.8(5) . . ?
C1 N5 C10 124.9(5) . . ?
C4 N5 C10 124.1(5) . . ?
C1 N2 C3 110.2(5) . . ?
C1 N2 C6B 124.2(5) . . ?
C3 N2 C6B 125.2(5) . . ?
C1 N2 C6A 128.8(6) . . ?
C3 N2 C6A 120.7(6) . . ?
C13 N12 C11 117.5(4) . . ?
C19 O18 C17 111.7(5) . . ?
C20 Ir C22 92.2(2) . . ?
C20 Ir C1 91.0(2) . . ?
C22 Ir C1 176.8(2) . . ?
C20 Ir Br 175.22(18) . . ?
C22 Ir Br 87.6(2) . . ?
C1 Ir Br 89.21(14) . . ?

loop_
_geom_bond_atom_site_label_1
_geom_bond_atom_site_label_2
_geom_bond_distance
_geom_bond_site_symmetry_2
_geom_bond_publ_flag
C6A C8A 1.510(13) . ?
C6A N2 1.510(12) . ?
C6A C9A 1.529(12) . ?
C6A C7A 1.538(13) . ?
C7A H7A1 0.9800 . ?
C7A H7A2 0.9800 . ?
C7A H7A3 0.9800 . ?
C8A H8A1 0.9800 . ?
C8A H8A2 0.9800 . ?
C8A H8A3 0.9800 . ?
C9A H9A1 0.9800 . ?
C9A H9A2 0.9800 . ?
C9A H9A3 0.9800 . ?
C6B N2 1.503(9) . ?
C6B C7B 1.508(11) . ?
C6B C8B 1.529(11) . ?
C6B C9B 1.535(11) . ?
C7B H7B1 0.9800 . ?
C7B H7B2 0.9800 . ?
C7B H7B3 0.9800 . ?
C8B H8B1 0.9800 . ?
C8B H8B2 0.9800 . ?
C8B H8B3 0.9800 . ?
C9B H9B1 0.9800 . ?
C9B H9B2 0.9800 . ?
C9B H9B3 0.9800 . ?
C1 N2 1.362(7) . ?
C1 N5 1.363(6) . ?
C1 Ir 2.084(5) . ?
C4 C3 1.341(9) . ?
C4 N5 1.379(8) . ?
C4 H4 0.9500 . ?
C3 N2 1.393(7) . ?
C3 H3 0.9500 . ?
C10 N5 1.461(7) . ?
C10 C11 1.505(7) . ?
C10 H10A 0.9900 . ?
C10 H10B 0.9900 . ?
C11 N12 1.345(7) . ?
C11 C16 1.377(7) . ?
C13 N12 1.336(7) . ?
C13 C14 1.389(8) . ?
C13 C17 1.502(7) . ?
C14 C15 1.387(8) . ?
C14 H14 0.9500 . ?
C15 C16 1.384(8) . ?
C15 H15 0.9500 . ?
C16 H16 0.9500 . ?
C17 O18 1.423(7) . ?
C17 H17A 0.9900 . ?
C17 H17B 0.9900 . ?
C19 O18 1.413(7) . ?
C19 H19A 0.9800 . ?
C19 H19B 0.9800 . ?
C19 H19C 0.9800 . ?
C20 O21 1.073(8) . ?
C20 Ir 1.875(7) . ?
C22 O23 1.130(7) . ?
C22 Ir 1.901(6) . ?
Br Ir 2.4670(7) . ?
